data_2012492
loop_
_publ_author_name
'Bakir, Mohammed'

_publ_section_title <i>fac</i>-Tricarbonyl[hydroxybis(2-pyridyl)methanolato-\k^3^<i>N</i>,<i>O</i>,<i>N</i>']rhenium(I)
_journal_issue 2
_journal_name_full 'Acta Crystallographica Section C'
_journal_page_first m74
_journal_page_last m76
_journal_paper_doi 10.1107/S0108270101019527
_journal_volume 58
_journal_year 2002
_chemical_formula_iupac '[Re (C O)3 (C11 H9 N2 O2)]'
_chemical_formula_moiety 'C14 H9 N2 O5 Re'
_chemical_formula_sum 'C14 H9 N2 O5 Re'
_chemical_formula_weight 471.43
_chemical_name_common fac-Re(CO)~3~(dpkO,OH)
_chemical_name_systematic
;
fac-Tricarbonyl[hydroxybis(2-pyridyl)methanolato-\k^3^N,O,N')rhenium(I)
;
_space_group_IT_number 15
_symmetry_cell_setting monoclinic
_symmetry_space_group_name_Hall '-C 2yc'
_symmetry_space_group_name_H-M 'C 1 2/c 1'
_atom_sites_solution_hydrogens geom
_atom_sites_solution_primary direct
_atom_sites_solution_secondary difmap
_audit_creation_method SHELXL97
_cell_angle_alpha 90
_cell_angle_beta 125.679(5)
_cell_angle_gamma 90
_cell_formula_units_Z 8
_cell_length_a 27.742(2)
_cell_length_b 7.8344(16)
_cell_length_c 16.2658(18)
_cell_measurement_reflns_used 23
_cell_measurement_temperature 298(2)
_cell_measurement_theta_max 26.43
_cell_measurement_theta_min 6.27
_cell_volume 2871.7(7)
_computing_cell_refinement XSCANS
_computing_data_collection 'XSCANS (Siemens, 1996)'
_computing_data_reduction 'SHELXTL (Bruker, 1997)'
_computing_molecular_graphics SHELXTL
_computing_publication_material SHELXTL
_computing_structure_refinement 'SHELXL97 (Sheldrick, 1997)'
_computing_structure_solution 'SHELXS97 (Sheldrick, 1997)'
_diffrn_ambient_temperature 298(2)
_diffrn_measured_fraction_theta_full .999
_diffrn_measured_fraction_theta_max .999
_diffrn_measurement_device_type 'Bruker P4'
_diffrn_measurement_method '2\q/\w scans'
_diffrn_radiation_monochromator graphite
_diffrn_radiation_source 'fine-focus sealed tube'
_diffrn_radiation_type MoK\a
_diffrn_radiation_wavelength .71073
_diffrn_reflns_av_R_equivalents .026
_diffrn_reflns_av_sigmaI/netI .033
_diffrn_reflns_limit_h_max 32
_diffrn_reflns_limit_h_min -1
_diffrn_reflns_limit_k_max 9
_diffrn_reflns_limit_k_min -1
_diffrn_reflns_limit_l_max 15
_diffrn_reflns_limit_l_min -19
_diffrn_reflns_number 3138
_diffrn_reflns_theta_full 25.00
_diffrn_reflns_theta_max 25.00
_diffrn_reflns_theta_min 2.50
_diffrn_standards_decay_% .0
_diffrn_standards_interval_count 97
_diffrn_standards_number 3
_exptl_absorpt_coefficient_mu 8.488
_exptl_absorpt_correction_T_max .183
_exptl_absorpt_correction_T_min .061
_exptl_absorpt_correction_type 'empirical via \y-scans'
_exptl_absorpt_process_details '(XSCANS; Siemens, 1996)'
_exptl_crystal_colour yellow
_exptl_crystal_density_diffrn 2.181
_exptl_crystal_density_meas ?
_exptl_crystal_density_method 'not measured'
_exptl_crystal_description rectangular
_exptl_crystal_F_000 1776
_exptl_crystal_size_max .4
_exptl_crystal_size_mid .3
_exptl_crystal_size_min .2
_refine_diff_density_max 1.75
_refine_diff_density_min -1.34
_refine_ls_extinction_coef .00143(11)
_refine_ls_extinction_expression Fc^*^=kFc[1+0.001xFc^2^\l^3^/sin(2\q)]^-1/4^
_refine_ls_extinction_method 'SHELXL97 (Sheldrick, 1997)'
_refine_ls_goodness_of_fit_ref 1.017
_refine_ls_hydrogen_treatment constr
_refine_ls_matrix_type full
_refine_ls_number_parameters 200
_refine_ls_number_reflns 2535
_refine_ls_number_restraints 0
_refine_ls_restrained_S_all 1.017
_refine_ls_R_factor_all .032
_refine_ls_R_factor_gt .029
_refine_ls_shift/su_max .001
_refine_ls_shift/su_mean .000
_refine_ls_structure_factor_coef Fsqd
_refine_ls_weighting_details 'calc w = 1/[\s^2^(Fo^2^)+(0.075P)^2^] where P=(Fo^2^+2Fc^2^)/3'
_refine_ls_weighting_scheme calc
_refine_ls_wR_factor_gt .090
_refine_ls_wR_factor_ref .093
_reflns_number_gt 2359
_reflns_number_total 2535
_reflns_threshold_expression I>2\s(I)
_cod_data_source_file da1212.cif
_cod_data_source_block I
_cod_depositor_comments
;
The following automatic conversions were performed:
'_symmetry_cell_setting' value 'Monoclinic' changed to 'monoclinic'
according to '/home/saulius/struct/CIF-dictionaries/cif_core.dic'
dictionary named 'cif_core.dic' version 2.4.1 from 2010-06-29.

Automatic conversion script
Id: cif_fix_enum 1527 2010-12-29 10:47:43Z saulius 

The following automatic conversions were performed:

'_symmetry_cell_setting' value 'Monoclinic' changed to 'monoclinic'
according to /home/saulius/struct/CIF-dictionaries/cif_core.dic
dictionary named 'cif_core.dic' version 2.4.1 from 2010-06-29.

Automatic conversion script
Id: cif_fix_values 1715 2011-07-08 13:25:40Z adriana 

The following automatic conversions were performed:

'_exptl_crystal_density_meas' value 'not measured' was changed to '?'
- the value is perceived as not measured.

Automatic conversion script
Id: cif_fix_values 3008 2015-01-20 13:52:24Z robertas 
;
_cod_original_sg_symbol_H-M 'C 2/c'
_cod_database_code 2012492
_cod_database_fobs_code 2012492

loop_
_symmetry_equiv_pos_as_xyz
'x, y, z'
'-x, y, -z+1/2'
'x+1/2, y+1/2, z'
'-x+1/2, y+1/2, -z+1/2'
'-x, -y, -z'
'x, -y, z-1/2'
'-x+1/2, -y+1/2, -z'
'x+1/2, -y+1/2, z-1/2'

loop_
_atom_site_label
_atom_site_fract_x
_atom_site_fract_y
_atom_site_fract_z
_atom_site_U_iso_or_equiv
_atom_site_adp_type
_atom_site_calc_flag
_atom_site_refinement_flags
_atom_site_occupancy
_atom_site_disorder_assembly
_atom_site_disorder_group
_atom_site_type_symbol
Re1 .108968(8) .85564(3) .019674(13) .02688(15) Uani d . 1 . . Re
C1 .1236(3) 1.0687(8) .0919(4) .0396(13) Uani d . 1 . . C
C2 .0436(3) .7983(10) .0267(4) .0422(14) Uani d . 1 . . C
C3 .1605(3) .7392(9) .1448(4) .0446(15) Uani d . 1 . . C
O1 .1331(3) 1.1947(7) .1313(4) .0607(13) Uani d . 1 . . O
O2 .0055(2) .7633(9) .0307(4) .0684(15) Uani d . 1 . . O
O3 .1926(3) .6640(8) .2191(4) .084(2) Uani d . 1 . . O
N1 .0918(2) .6455(5) -.0814(4) .0286(10) Uani d . 1 . . N
C11 .0896(2) .4770(7) -.0681(4) .0341(12) Uani d . 1 . . C
H11 .0960 .4391 -.0083 .041 Uiso calc R 1 . . H
C12 .0783(3) .3589(7) -.1400(6) .0442(17) Uani d . 1 . . C
H12 .0770 .2431 -.1289 .053 Uiso calc R 1 . . H
C13 .0688(2) .4145(8) -.2289(5) .0403(14) Uani d . 1 . . C
H13 .0614 .3359 -.2779 .048 Uiso calc R 1 . . H
C14 .0704(2) .5869(7) -.2451(4) .0315(11) Uani d . 1 . . C
H14 .0645 .6260 -.3043 .038 Uiso calc R 1 . . H
C15 .0809(2) .7004(7) -.1706(4) .0275(10) Uani d . 1 . . C
C4 .0845(2) .8944(7) -.1741(4) .0240(10) Uani d . 1 . . C
N2 .17479(18) .9199(6) -.0092(3) .0286(9) Uani d . 1 . . N
C21 .2329(2) .9539(8) .0594(4) .0399(13) Uani d . 1 . . C
H21 .2498 .9402 .1279 .048 Uiso calc R 1 . . H
C22 .2676(2) 1.0084(9) .0297(5) .0483(15) Uani d . 1 . . C
H22 .3077 1.0304 .0777 .058 Uiso calc R 1 . . H
C23 .2427(3) 1.0302(10) -.0711(5) .0522(16) Uani d . 1 . . C
H23 .2657 1.0694 -.0918 .063 Uiso calc R 1 . . H
C24 .1830(2) .9935(9) -.1422(4) .0396(13) Uani d . 1 . . C
H24 .1656 1.0040 -.2111 .048 Uiso calc R 1 . . H
C25 .15068(19) .9413(6) -.1078(3) .0260(10) Uani d . 1 . . C
O4 .05917(14) .9619(4) -.1269(2) .0251(7) Uani d . 1 . . O
O5 .05923(15) .9579(5) -.2702(2) .0314(8) Uani d . 1 . . O
H5 .0230 .9587 -.3013 .047 Uiso calc R 1 . . H

loop_
_atom_site_aniso_label
_atom_site_aniso_U_11
_atom_site_aniso_U_22
_atom_site_aniso_U_33
_atom_site_aniso_U_12
_atom_site_aniso_U_13
_atom_site_aniso_U_23
Re1 .0321(2) .0250(2) .0235(2) .00341(7) .01616(14) .00235(6)
C1 .046(3) .041(4) .026(2) .003(3) .018(2) .005(2)
C2 .048(3) .045(4) .035(3) -.002(3) .025(3) .006(3)
C3 .047(3) .047(4) .036(3) .009(3) .021(3) .004(3)
O1 .090(4) .039(3) .051(3) -.001(3) .040(3) -.014(2)
O2 .059(3) .100(5) .066(3) -.004(3) .048(3) .015(3)
O3 .104(5) .080(4) .042(3) .036(3) .028(3) .035(3)
N1 .032(2) .027(3) .030(2) -.0021(16) .019(2) .0004(16)
C11 .037(3) .018(3) .047(3) -.002(2) .024(2) .006(2)
C12 .037(3) .019(3) .072(5) .003(2) .029(3) .004(2)
C13 .035(3) .028(3) .051(3) -.004(2) .022(3) -.017(3)
C14 .032(2) .031(3) .034(3) -.002(2) .020(2) -.007(2)
C15 .028(2) .023(2) .032(2) .002(2) .019(2) -.001(2)
C4 .023(2) .022(2) .026(2) -.0002(19) .0141(19) -.001(2)
N2 .0260(19) .026(2) .029(2) -.0015(18) .0136(17) -.0030(18)
C21 .028(2) .039(3) .036(3) -.006(2) .009(2) -.009(2)
C22 .030(3) .052(4) .056(3) -.010(3) .021(3) -.009(3)
C23 .037(3) .057(4) .067(4) -.007(3) .033(3) -.002(3)
C24 .042(3) .041(3) .038(3) -.007(3) .024(2) -.002(3)
C25 .024(2) .020(2) .031(2) -.0007(19) .0149(19) -.0007(19)
O4 .0269(15) .0207(18) .0276(16) .0027(13) .0158(14) .0018(13)
O5 .0277(16) .041(2) .0233(16) -.0032(16) .0139(14) .0060(15)

loop_
_atom_type_symbol
_atom_type_description
_atom_type_scat_dispersion_real
_atom_type_scat_dispersion_imag
_atom_type_scat_source
C C .0033 .0016 'International Tables Vol C Tables 4.2.6.8 and 6.1.1.4'
H H .0000 .0000 'International Tables Vol C Tables 4.2.6.8 and 6.1.1.4'
N N .0061 .0033 'International Tables Vol C Tables 4.2.6.8 and 6.1.1.4'
O O .0106 .0060 'International Tables Vol C Tables 4.2.6.8 and 6.1.1.4'
Re Re -1.0185 7.2310 'International Tables Vol C Tables 4.2.6.8 and 6.1.1.4'

loop_
_geom_angle_atom_site_label_1
_geom_angle_atom_site_label_2
_geom_angle_atom_site_label_3
_geom_angle
_geom_angle_publ_flag
C3 Re1 C2 88.3(3) yes
C3 Re1 C1 90.2(3) yes
C2 Re1 C1 92.1(3) yes
C3 Re1 O4 170.6(2) yes
C2 Re1 O4 98.05(19) yes
C1 Re1 O4 96.48(18) yes
C3 Re1 N1 98.2(2) yes
C2 Re1 N1 94.0(2) yes
C1 Re1 N1 169.8(2) yes
O4 Re1 N1 74.55(14) yes
C3 Re1 N2 98.0(2) yes
C2 Re1 N2 172.74(19) yes
C1 Re1 N2 91.4(2) yes
O4 Re1 N2 75.26(14) yes
N1 Re1 N2 81.61(17) yes
O1 C1 Re1 176.8(6) yes
O2 C2 Re1 179.4(7) yes
O3 C3 Re1 177.2(6) yes
C11 N1 C15 118.5(5) no
C11 N1 Re1 129.2(4) no
C15 N1 Re1 112.3(3) no
N1 C11 C12 122.2(6) no
N1 C11 H11 118.9 no
C12 C11 H11 118.9 no
C11 C12 C13 119.1(5) no
C11 C12 H12 120.4 no
C13 C12 H12 120.4 no
C12 C13 C14 120.0(5) no
C12 C13 H13 120.0 no
C14 C13 H13 120.0 no
C13 C14 C15 118.3(6) no
C13 C14 H14 120.9 no
C15 C14 H14 120.9 no
N1 C15 C14 121.8(5) no
N1 C15 C4 112.0(4) no
C14 C15 C4 126.1(5) no
O5 C4 O4 113.3(4) yes
O5 C4 C15 113.6(4) yes
O4 C4 C15 106.7(4) yes
O5 C4 C25 108.7(4) yes
O4 C4 C25 107.4(4) yes
C15 C4 C25 106.8(4) no
C25 N2 C21 119.1(5) no
C25 N2 Re1 112.8(3) no
C21 N2 Re1 127.8(4) no
N2 C21 C22 121.1(5) no
N2 C21 H21 119.4 no
C22 C21 H21 119.4 no
C23 C22 C21 119.5(5) no
C23 C22 H22 120.2 no
C21 C22 H22 120.2 no
C22 C23 C24 119.7(6) no
C22 C23 H23 120.2 no
C24 C23 H23 120.2 no
C25 C24 C23 118.0(5) no
C25 C24 H24 121.0 no
C23 C24 H24 121.0 no
N2 C25 C24 122.6(4) no
N2 C25 C4 111.6(4) no
C24 C25 C4 125.8(4) no
C4 O4 Re1 105.2(3) yes
C4 O5 H5 109.5 no

loop_
_geom_bond_atom_site_label_1
_geom_bond_atom_site_label_2
_geom_bond_site_symmetry_2
_geom_bond_distance
_geom_bond_publ_flag
Re1 C3 . 1.904(6) yes
Re1 C2 . 1.936(6) yes
Re1 C1 . 1.942(6) yes
Re1 O4 . 2.108(3) yes
Re1 N1 . 2.175(4) yes
Re1 N2 . 2.192(5) yes
C1 O1 . 1.122(8) yes
C2 O2 . 1.129(8) yes
C3 O3 . 1.159(7) yes
N1 C11 . 1.344(7) no
N1 C15 . 1.367(7) no
C11 C12 . 1.376(9) no
C11 H11 . .9300 no
C12 C13 . 1.381(10) no
C12 H12 . .9300 no
C13 C14 . 1.381(8) no
C13 H13 . .9300 no
C14 C15 . 1.390(8) no
C14 H14 . .9300 no
C15 C4 . 1.526(7) no
C4 O5 . 1.379(6) yes
C4 O4 . 1.413(6) yes
C4 C25 . 1.535(6) no
N2 C25 . 1.341(7) no
N2 C21 . 1.348(7) no
C21 C22 . 1.372(9) no
C21 H21 . .9300 no
C22 C23 . 1.369(9) no
C22 H22 . .9300 no
C23 C24 . 1.389(8) no
C23 H23 . .9300 no
C24 C25 . 1.368(8) no
C24 H24 . .9300 no
O5 H5 . .8200 no

loop_
_geom_hbond_atom_site_label_D
_geom_hbond_atom_site_label_H
_geom_hbond_atom_site_label_A
_geom_hbond_site_symmetry_A
_geom_hbond_distance_DH
_geom_hbond_distance_HA
_geom_hbond_distance_DA
_geom_hbond_angle_DHA
O5 H5 O4 2_554 .82 1.86 2.679(5) 179
C12 H12 O4 1_545 .93 2.26 3.183(7) 171
